data_7047401
loop_
_publ_author_name
'Kundu, Tanay'
'Wang, Jian'
'Cheng, Youdong'
'Du, Yonghua'
'Qian, Yuhong'
'Liu, Guoliang'
'Zhao, Dan'

_publ_section_title
;
 Hydrazone-based covalent organic frameworks for Lewis acid catalysis.
;
_journal_issue 39
_journal_name_full 'Dalton transactions (Cambridge, England : 2003)'
_journal_page_first 13824
_journal_page_last 13829
_journal_paper_doi 10.1039/c8dt03005g
_journal_volume 47
_journal_year 2018
_chemical_formula_moiety 'C22 H18 N4 O6'
_chemical_formula_sum 'C22 H18 N4 O6'
_chemical_formula_weight 434.40
_space_group_crystal_system triclinic
_space_group_IT_number 2
_space_group_name_Hall '-P 1'
_space_group_name_H-M_alt 'P -1'
_symmetry_Int_Tables_number 2
_symmetry_space_group_name_Hall '-P 1'
_symmetry_space_group_name_H-M 'P -1'
_atom_sites_solution_primary iterative
_audit_creation_date 2017-11-20
_audit_creation_method
;
Olex2 1.2
(compiled 2017.03.28 svn.r3405 for OlexSys, GUI svn.r5337)
;
_audit_update_record
;
2017-11-20 deposited with the CCDC.
2018-08-31 downloaded from the CCDC.
;
_cell_angle_alpha 113.072(2)
_cell_angle_beta 98.877(2)
_cell_angle_gamma 92.179(2)
_cell_formula_units_Z 2
_cell_length_a 6.8206(3)
_cell_length_b 12.1575(5)
_cell_length_c 12.4766(5)
_cell_measurement_reflns_used 2543
_cell_measurement_temperature 100
_cell_measurement_theta_max 68.21
_cell_measurement_theta_min 3.92
_cell_volume 934.89(7)
_computing_molecular_graphics 'Olex2 (Dolomanov et al., 2009)'
_computing_publication_material 'Olex2 (Dolomanov et al., 2009)'
_computing_structure_refinement 'olex2.refine (Bourhis et al., 2015)'
_computing_structure_solution 'olex2.solve (Bourhis et al., 2015)'
_diffrn_ambient_temperature 100.0
_diffrn_measured_fraction_theta_full 0.9500
_diffrn_measured_fraction_theta_max 0.9500
_diffrn_measurement_device_type Bruker
_diffrn_radiation_type 'Cu K\a'
_diffrn_radiation_wavelength 1.54178
_diffrn_reflns_av_R_equivalents 0.0301
_diffrn_reflns_av_unetI/netI 0.0271
_diffrn_reflns_limit_h_max 8
_diffrn_reflns_limit_h_min -8
_diffrn_reflns_limit_k_max 14
_diffrn_reflns_limit_k_min -14
_diffrn_reflns_limit_l_max 15
_diffrn_reflns_limit_l_min -15
_diffrn_reflns_number 12993
_diffrn_reflns_theta_full 68.21
_diffrn_reflns_theta_max 68.21
_diffrn_reflns_theta_min 3.92
_exptl_absorpt_coefficient_mu 0.964
_exptl_absorpt_correction_T_max 0.908
_exptl_absorpt_correction_T_min 0.793
_exptl_absorpt_correction_type multi-scan
_exptl_absorpt_process_details 'Blessing, Acta Cryst. (1995) A51 33-38'
_exptl_crystal_colour colorless
_exptl_crystal_density_diffrn 1.5431
_exptl_crystal_description block
_exptl_crystal_F_000 452
_exptl_crystal_size_max 0.5
_exptl_crystal_size_mid 0.2
_exptl_crystal_size_min 0.1
_refine_diff_density_max 0.3539
_refine_diff_density_min -0.3290
_refine_diff_density_rms 0.0988
_refine_ls_d_res_high 0.8302
_refine_ls_d_res_low 11.2825
_refine_ls_goodness_of_fit_ref 1.0591
_refine_ls_hydrogen_treatment constr
_refine_ls_matrix_type full
_refine_ls_number_constraints 36
_refine_ls_number_parameters 293
_refine_ls_number_reflns 3246
_refine_ls_number_restraints 0
_refine_ls_restrained_S_all 1.0591
_refine_ls_R_factor_all 0.0547
_refine_ls_R_factor_gt 0.0410
_refine_ls_shift/su_max 0.0005
_refine_ls_shift/su_mean 0.0001
_refine_ls_structure_factor_coef Fsqd
_refine_ls_weighting_details 'w=1/[\s^2^(Fo^2^)+(0.0820P)^2^+0.2813P] where P=(Fo^2^+2Fc^2^)/3'
_refine_ls_weighting_scheme calc
_refine_ls_wR_factor_gt 0.1284
_refine_ls_wR_factor_ref 0.1385
_reflns_Friedel_coverage 0.0
_reflns_limit_h_max 8
_reflns_limit_h_min -8
_reflns_limit_k_max 13
_reflns_limit_k_min -14
_reflns_limit_l_max 15
_reflns_limit_l_min 0
_reflns_number_gt 2543
_reflns_number_total 3417
_reflns_threshold_expression I>=2u(I)
_cod_data_source_file c8dt03005g2.cif
_cod_data_source_block Sd-23-DHTH
_cod_depositor_comments 'Adding full bibliography for 7047401.cif.'
_cod_database_code 7047401
_olex2_refinement_description
;
1. Fixed Uiso
 At 1.2 times of:
  All C(H) groups, All N(H) groups
 At 1.5 times of:
  All O(H) groups
2.a Aromatic/amide H refined with riding coordinates:
 N2(H2), N3(H3a), C2(H2a), C3(H3b), C4(H4a), C5(H5), C7(H7), C13(H13),
 C14(H14), C16(H16), C18(H18), C19(H19), C20(H20), C21(H21)
2.b Idealised tetrahedral OH refined as rotating group:
 O1(H1), O3(H3), O4(H4), O6(H6)
;
_olex2_submission_special_instructions 'No special instructions were received'

loop_
_space_group_symop_id
_space_group_symop_operation_xyz
1 x,y,z
2 -x,-y,-z

loop_
_atom_site_label
_atom_site_type_symbol
_atom_site_fract_x
_atom_site_fract_y
_atom_site_fract_z
_atom_site_U_iso_or_equiv
_atom_site_adp_type
_atom_site_occupancy
_atom_site_refinement_flags_posn
O1 O 0.03554(17) 1.07649(12) 0.28303(12) 0.0209(3) Uani 1.000000 .
H1 H 0.0601(5) 1.0266(14) 0.3133(18) 0.0314(5) Uiso 1.000000 GR
O2 O 0.32620(18) 0.90730(12) 0.43268(11) 0.0201(3) Uani 1.000000 .
O3 O 0.61674(17) 0.83522(12) 0.53315(11) 0.0189(3) Uani 1.000000 .
H3 H 0.5616(2) 0.8806(13) 0.5043(18) 0.0283(5) Uiso 1.000000 GR
O4 O 0.74780(17) 0.70323(12) 0.64638(12) 0.0193(3) Uani 1.000000 .
H4 H 0.7981(6) 0.7698(9) 0.6519(18) 0.0290(5) Uiso 1.000000 GR
O5 O 0.35024(19) 0.45527(13) 0.68704(12) 0.0237(3) Uani 1.000000 .
O6 O 0.65721(18) 0.30631(13) 0.86245(12) 0.0243(3) Uani 1.000000 .
H6 H 0.6326(2) 0.3513(16) 0.8265(18) 0.0365(5) Uiso 1.000000 GR
N1 N -0.0508(2) 0.90760(14) 0.35156(13) 0.0166(4) Uani 1.000000 .
N2 N 0.0070(2) 0.83021(14) 0.40388(13) 0.0164(3) Uani 1.000000 .
H2 H -0.0804(2) 0.77975(14) 0.41128(13) 0.0197(4) Uiso 1.000000 R
N3 N 0.6751(2) 0.52765(14) 0.71512(13) 0.0167(3) Uani 1.000000 .
H3a H 0.7619(2) 0.57649(14) 0.70501(13) 0.0200(4) Uiso 1.000000 R
N4 N 0.7368(2) 0.45472(14) 0.77104(13) 0.0171(3) Uani 1.000000 .
C1 C -0.1637(3) 1.06315(17) 0.23879(15) 0.0159(4) Uani 1.000000 .
C2 C -0.2301(3) 1.13573(17) 0.18155(15) 0.0187(4) Uani 1.000000 .
H2a H -0.1372(3) 1.18999(17) 0.17208(15) 0.0224(5) Uiso 1.000000 R
C3 C -0.4318(3) 1.12931(17) 0.13803(16) 0.0194(4) Uani 1.000000 .
H3b H -0.4764(3) 1.17872(17) 0.09815(16) 0.0232(5) Uiso 1.000000 R
C4 C -0.5691(3) 1.05117(17) 0.15233(16) 0.0192(4) Uani 1.000000 .
H4a H -0.7074(3) 1.04812(17) 0.12358(16) 0.0231(5) Uiso 1.000000 R
C5 C -0.5035(3) 0.97774(17) 0.20868(16) 0.0176(4) Uani 1.000000 .
H5 H -0.5978(3) 0.92420(17) 0.21812(16) 0.0211(5) Uiso 1.000000 R
C6 C -0.3003(3) 0.98123(16) 0.25195(15) 0.0152(4) Uani 1.000000 .
C7 C -0.2369(3) 0.90093(17) 0.30856(15) 0.0164(4) Uani 1.000000 .
H7 H -0.3314(3) 0.84455(17) 0.31367(15) 0.0197(5) Uiso 1.000000 R
C8 C 0.2056(3) 0.83557(16) 0.44349(15) 0.0152(4) Uani 1.000000 .
C9 C 0.2711(3) 0.75310(16) 0.50022(15) 0.0145(4) Uani 1.000000 .
C10 C 0.4762(3) 0.76069(16) 0.54303(15) 0.0147(4) Uani 1.000000 .
C11 C 0.5484(3) 0.68869(16) 0.60256(15) 0.0151(4) Uani 1.000000 .
C12 C 0.4184(3) 0.60577(16) 0.61541(15) 0.0148(4) Uani 1.000000 .
C13 C 0.2135(3) 0.59861(17) 0.57117(15) 0.0162(4) Uani 1.000000 .
H13 H 0.1230(3) 0.54277(17) 0.58007(15) 0.0195(5) Uiso 1.000000 R
C14 C 0.1409(3) 0.67017(17) 0.51552(15) 0.0158(4) Uani 1.000000 .
H14 H 0.0016(3) 0.66361(17) 0.48712(15) 0.0190(5) Uiso 1.000000 R
C15 C 0.4759(3) 0.52284(17) 0.67546(15) 0.0162(4) Uani 1.000000 .
C16 C 0.9243(3) 0.45603(17) 0.80470(15) 0.0168(4) Uani 1.000000 .
H16 H 1.0177(3) 0.50458(17) 0.78829(15) 0.0202(5) Uiso 1.000000 R
C17 C 0.9935(3) 0.38266(17) 0.86827(15) 0.0162(4) Uani 1.000000 .
C18 C 1.1983(3) 0.38318(17) 0.90610(16) 0.0190(4) Uani 1.000000 .
H18 H 1.2918(3) 0.43036(17) 0.88817(16) 0.0228(5) Uiso 1.000000 R
C19 C 1.2666(3) 0.31611(18) 0.96918(16) 0.0208(4) Uani 1.000000 .
H19 H 1.4057(3) 0.31742(18) 0.99451(16) 0.0249(5) Uiso 1.000000 R
C20 C 1.1293(3) 0.24678(18) 0.99502(16) 0.0221(4) Uani 1.000000 .
H20 H 1.1754(3) 0.20057(18) 1.03817(16) 0.0265(5) Uiso 1.000000 R
C21 C 0.9266(3) 0.24437(18) 0.95864(16) 0.0211(4) Uani 1.000000 .
H21 H 0.8345(3) 0.19660(18) 0.97681(16) 0.0253(5) Uiso 1.000000 R
C22 C 0.8572(3) 0.31164(17) 0.89554(16) 0.0174(4) Uani 1.000000 .

loop_
_atom_site_aniso_label
_atom_site_aniso_U_11
_atom_site_aniso_U_22
_atom_site_aniso_U_33
_atom_site_aniso_U_12
_atom_site_aniso_U_13
_atom_site_aniso_U_23
O1 0.0132(6) 0.0243(8) 0.0297(7) -0.0016(6) -0.0011(5) 0.0178(6)
O2 0.0168(6) 0.0207(8) 0.0272(7) -0.0011(5) 0.0005(5) 0.0158(6)
O3 0.0134(6) 0.0208(8) 0.0286(7) -0.0001(5) 0.0016(5) 0.0174(6)
O4 0.0113(6) 0.0217(8) 0.0301(7) -0.0004(5) 0.0006(5) 0.0171(6)
O5 0.0188(6) 0.0288(8) 0.0327(8) 0.0016(6) 0.0048(6) 0.0220(7)
O6 0.0153(6) 0.0290(9) 0.0357(8) 0.0005(6) 0.0004(6) 0.0221(7)
N1 0.0187(8) 0.0151(9) 0.0185(8) 0.0032(6) 0.0020(6) 0.0098(7)
N2 0.0154(7) 0.0176(9) 0.0209(8) 0.0012(6) 0.0009(6) 0.0135(7)
N3 0.0174(7) 0.0169(9) 0.0209(8) 0.0023(6) 0.0030(6) 0.0132(7)
N4 0.0191(8) 0.0182(9) 0.0166(8) 0.0050(7) 0.0033(6) 0.0097(7)
C1 0.0138(8) 0.0163(10) 0.0161(8) 0.0020(7) 0.0019(7) 0.0052(8)
C2 0.0205(9) 0.0173(11) 0.0188(9) -0.0011(8) 0.0037(7) 0.0081(8)
C3 0.0220(9) 0.0206(11) 0.0182(9) 0.0061(8) 0.0019(7) 0.0111(8)
C4 0.0159(9) 0.0218(11) 0.0186(9) 0.0045(8) -0.0002(7) 0.0077(8)
C5 0.0164(9) 0.0175(10) 0.0179(9) -0.0002(7) 0.0017(7) 0.0069(8)
C6 0.0157(9) 0.0145(10) 0.0142(8) 0.0017(7) 0.0021(7) 0.0049(8)
C7 0.0166(8) 0.0161(10) 0.0164(9) 0.0004(7) 0.0025(7) 0.0067(8)
C8 0.0172(9) 0.0139(10) 0.0139(8) 0.0020(7) 0.0033(7) 0.0048(8)
C9 0.0167(9) 0.0127(10) 0.0134(8) 0.0023(7) 0.0024(7) 0.0045(8)
C10 0.0155(9) 0.0134(10) 0.0153(8) -0.0002(7) 0.0038(7) 0.0057(8)
C11 0.0126(8) 0.0152(10) 0.0165(8) 0.0014(7) 0.0016(7) 0.0058(8)
C12 0.0166(9) 0.0141(10) 0.0148(9) 0.0033(7) 0.0037(7) 0.0066(8)
C13 0.0162(9) 0.0159(10) 0.0172(9) -0.0009(7) 0.0033(7) 0.0074(8)
C14 0.0126(8) 0.0176(10) 0.0166(9) 0.0010(7) 0.0009(7) 0.0069(8)
C15 0.0180(9) 0.0162(10) 0.0159(9) 0.0026(7) 0.0050(7) 0.0074(8)
C16 0.0190(9) 0.0158(10) 0.0168(9) 0.0018(8) 0.0046(7) 0.0074(8)
C17 0.0176(9) 0.0167(10) 0.0141(8) 0.0025(8) 0.0027(7) 0.0061(8)
C18 0.0176(9) 0.0202(11) 0.0203(9) 0.0017(8) 0.0040(7) 0.0092(8)
C19 0.0159(9) 0.0257(12) 0.0211(9) 0.0057(8) 0.0008(7) 0.0105(9)
C20 0.0248(10) 0.0235(11) 0.0212(9) 0.0054(8) 0.0007(8) 0.0135(9)
C21 0.0216(9) 0.0217(11) 0.0227(10) -0.0003(8) 0.0026(8) 0.0127(9)
C22 0.0163(9) 0.0172(11) 0.0183(9) 0.0016(8) 0.0018(7) 0.0073(8)

loop_
_atom_type_symbol
_atom_type_scat_dispersion_real
_atom_type_scat_dispersion_imag
_atom_type_scat_Cromer_Mann_a1
_atom_type_scat_Cromer_Mann_a2
_atom_type_scat_Cromer_Mann_a3
_atom_type_scat_Cromer_Mann_a4
_atom_type_scat_Cromer_Mann_b1
_atom_type_scat_Cromer_Mann_b2
_atom_type_scat_Cromer_Mann_b3
_atom_type_scat_Cromer_Mann_b4
_atom_type_scat_Cromer_Mann_c
_atom_type_scat_source
_atom_type_scat_dispersion_source
H 0.00000 0.00000 0.49300 0.32291 0.14019 0.04081 10.51090 26.12570 3.14236 57.79970 0.0030380000826 'International Tables Volume C Table 6.1.1.4 (pp. 500-502)' 'Henke, Gullikson and Davis, At. Data and Nucl. Data Tables, 1993, 54, 2'
C 0.01920 0.00962 2.31000 1.02000 1.58860 0.86500 20.84390 10.20750 0.56870 51.65120 0.215599998832 'International Tables Volume C Table 6.1.1.4 (pp. 500-502)' 'Henke, Gullikson and Davis, At. Data and Nucl. Data Tables, 1993, 54, 2'
O 0.05239 0.03376 3.04850 2.28680 1.54630 0.86700 13.27710 5.70110 0.32390 32.90890 0.250800013542 'International Tables Volume C Table 6.1.1.4 (pp. 500-502)' 'Henke, Gullikson and Davis, At. Data and Nucl. Data Tables, 1993, 54, 2'
N 0.03256 0.01839 12.21260 3.13220 2.01250 1.16630 0.00570 9.89330 28.99750 0.58260 -11.5290002823 'International Tables Volume C Table 6.1.1.4 (pp. 500-502)' 'Henke, Gullikson and Davis, At. Data and Nucl. Data Tables, 1993, 54, 2'

loop_
_geom_angle_atom_site_label_1
_geom_angle_atom_site_label_2
_geom_angle_atom_site_label_3
_geom_angle
C1 O1 H1 109.5
C10 O3 H3 109.5
C11 O4 H4 109.5
C22 O6 H6 109.5
C7 N1 N2 118.13(15)
H2 N2 N1 121.63(9)
C8 N2 N1 116.75(15)
C8 N2 H2 121.63(9)
N4 N3 H3a 120.79(9)
C15 N3 H3a 120.79(9)
C15 N3 N4 118.43(15)
C16 N4 N3 118.53(15)
C2 C1 O1 117.30(16)
C6 C1 O1 122.36(15)
C6 C1 C2 120.32(16)
H2a C2 C1 119.95(11)
C3 C2 C1 120.09(17)
C3 C2 H2a 119.95(10)
H3b C3 C2 119.76(10)
C4 C3 C2 120.47(16)
C4 C3 H3b 119.76(10)
H4a C4 C3 120.15(10)
C5 C4 C3 119.70(16)
C5 C4 H4a 120.15(11)
H5 C5 C4 119.51(11)
C6 C5 C4 120.97(17)
C6 C5 H5 119.51(10)
C5 C6 C1 118.42(15)
C7 C6 C1 122.25(15)
C7 C6 C5 119.33(16)
C6 C7 N1 118.87(16)
H7 C7 N1 120.57(10)
H7 C7 C6 120.57(10)
N2 C8 O2 120.72(15)
C9 C8 O2 121.64(16)
C9 C8 N2 117.64(16)
C10 C9 C8 117.36(16)
C14 C9 C8 124.18(16)
C14 C9 C10 118.44(15)
C9 C10 O3 124.45(15)
C11 C10 O3 115.05(15)
C11 C10 C9 120.49(16)
C10 C11 O4 117.98(15)
C12 C11 O4 121.60(15)
C12 C11 C10 120.42(16)
C13 C12 C11 118.34(15)
C15 C12 C11 125.78(16)
C15 C12 C13 115.86(15)
H13 C13 C12 119.13(10)
C14 C13 C12 121.75(16)
C14 C13 H13 119.13(10)
C13 C14 C9 120.51(16)
H14 C14 C9 119.74(10)
H14 C14 C13 119.74(10)
N3 C15 O5 122.75(15)
C12 C15 O5 121.62(16)
C12 C15 N3 115.63(15)
H16 C16 N4 120.21(10)
C17 C16 N4 119.58(16)
C17 C16 H16 120.21(10)
C18 C17 C16 120.38(16)
C22 C17 C16 121.12(15)
C22 C17 C18 118.48(16)
H18 C18 C17 119.42(10)
C19 C18 C17 121.17(16)
C19 C18 H18 119.42(11)
H19 C19 C18 120.36(11)
C20 C19 C18 119.29(16)
C20 C19 H19 120.36(10)
H20 C20 C19 119.61(10)
C21 C20 C19 120.79(16)
C21 C20 H20 119.61(11)
H21 C21 C20 119.91(11)
C22 C21 C20 120.18(17)
C22 C21 H21 119.91(11)
C17 C22 O6 122.18(15)
C21 C22 O6 117.73(16)
C21 C22 C17 120.09(16)

loop_
_geom_bond_atom_site_label_1
_geom_bond_atom_site_label_2
_geom_bond_distance
O1 H1 0.8400
O1 C1 1.364(2)
O2 C8 1.236(2)
O3 H3 0.8400
O3 C10 1.347(2)
O4 H4 0.8400
O4 C11 1.363(2)
O5 C15 1.228(2)
O6 H6 0.8400
O6 C22 1.354(2)
N1 N2 1.3773(19)
N1 C7 1.286(2)
N2 H2 0.8800
N2 C8 1.358(2)
N3 H3a 0.8800
N3 N4 1.3685(19)
N3 C15 1.363(2)
N4 C16 1.280(2)
C1 C2 1.385(2)
C1 C6 1.412(2)
C2 H2a 0.9500
C2 C3 1.386(2)
C3 H3b 0.9500
C3 C4 1.388(3)
C4 H4a 0.9500
C4 C5 1.384(2)
C5 H5 0.9500
C5 C6 1.400(2)
C6 C7 1.455(2)
C7 H7 0.9500
C8 C9 1.483(2)
C9 C10 1.404(2)
C9 C14 1.406(2)
C10 C11 1.411(2)
C11 C12 1.389(3)
C12 C13 1.407(2)
C12 C15 1.504(2)
C13 H13 0.9500
C13 C14 1.373(2)
C14 H14 0.9500
C16 H16 0.9500
C16 C17 1.455(2)
C17 C18 1.403(2)
C17 C22 1.412(2)
C18 H18 0.9500
C18 C19 1.386(2)
C19 H19 0.9500
C19 C20 1.392(3)
C20 H20 0.9500
C20 C21 1.382(2)
C21 H21 0.9500
C21 C22 1.390(2)
